data_7006034
loop_
_publ_author_name
'Hrib, Cristian G.'
'Jeske, J\"org'
'Jones, Peter G.'
'du Mont, Wolf-W'

_publ_section_title
;
 Telluroselenophosphonium ions: their unusual soft-soft interactions
 with iodotellurate anions.
;
_journal_issue 32
_journal_name_full 'Dalton transactions (Cambridge, England : 2003)'
_journal_page_first 3483
_journal_page_last 3485
_journal_paper_doi 10.1039/b708370j
_journal_year 2007
_chemical_formula_sum 'C25 H39 I2 P Se Te2'
_chemical_formula_weight 958.49
_chemical_name_systematic
;
?
;
_space_group_IT_number 9
_symmetry_cell_setting monoclinic
_symmetry_space_group_name_Hall 'C -2yc'
_symmetry_space_group_name_H-M 'C 1 c 1'
_atom_sites_solution_hydrogens geom
_atom_sites_solution_primary direct
_atom_sites_solution_secondary difmap
_audit_creation_method SHELXL-97
_cell_angle_alpha 90.00
_cell_angle_beta 103.726(3)
_cell_angle_gamma 90.00
_cell_formula_units_Z 4
_cell_length_a 10.1191(6)
_cell_length_b 22.0684(7)
_cell_length_c 14.4059(8)
_cell_measurement_reflns_used 7278
_cell_measurement_temperature 133(2)
_cell_measurement_theta_max 30
_cell_measurement_theta_min 2
_cell_volume 3125.1(3)
_computing_cell_refinement 'Bruker SAINT'
_computing_data_collection 'Bruker SMART'
_computing_data_reduction 'Bruker SAINT'
_computing_molecular_graphics 'Siemens XP'
_computing_publication_material SHELXL-97
_computing_structure_refinement 'SHELXL-97 (Sheldrick, 1997)'
_computing_structure_solution 'SHELXS-97 (Sheldrick, 1990)'
_diffrn_ambient_temperature 133(2)
_diffrn_detector_area_resol_mean 8.192
_diffrn_measured_fraction_theta_full 1.000
_diffrn_measured_fraction_theta_max 0.999
_diffrn_measurement_device_type 'Bruker SMART 1000 CCD'
_diffrn_measurement_method '\w- and \f-scans'
_diffrn_radiation_monochromator graphite
_diffrn_radiation_source 'fine-focus sealed tube'
_diffrn_radiation_type MoK\a
_diffrn_radiation_wavelength 0.71073
_diffrn_reflns_av_R_equivalents 0.0256
_diffrn_reflns_av_sigmaI/netI 0.0239
_diffrn_reflns_limit_h_max 14
_diffrn_reflns_limit_h_min -14
_diffrn_reflns_limit_k_max 31
_diffrn_reflns_limit_k_min -31
_diffrn_reflns_limit_l_max 20
_diffrn_reflns_limit_l_min -20
_diffrn_reflns_number 33390
_diffrn_reflns_theta_full 30.00
_diffrn_reflns_theta_max 30.53
_diffrn_reflns_theta_min 1.85
_diffrn_standards_decay_% 0
_exptl_absorpt_coefficient_mu 5.070
_exptl_absorpt_correction_T_max 0.7461
_exptl_absorpt_correction_T_min 0.5797
_exptl_absorpt_correction_type multi-scan
_exptl_absorpt_process_details SADABS
_exptl_crystal_colour red
_exptl_crystal_density_diffrn 2.037
_exptl_crystal_density_method 'not measured'
_exptl_crystal_description 'cut tablet'
_exptl_crystal_F_000 1792
_exptl_crystal_size_max 0.28
_exptl_crystal_size_mid 0.26
_exptl_crystal_size_min 0.18
_refine_diff_density_max 0.674
_refine_diff_density_min -0.403
_refine_diff_density_rms 0.078
_refine_ls_abs_structure_details 'Flack H D (1983), Acta Cryst. A39, 876-881'
_refine_ls_abs_structure_Flack 0.013(6)
_refine_ls_extinction_method none
_refine_ls_goodness_of_fit_ref 0.995
_refine_ls_hydrogen_treatment 'methyls rigid and other riding'
_refine_ls_matrix_type full
_refine_ls_number_parameters 290
_refine_ls_number_reflns 9488
_refine_ls_number_restraints 2
_refine_ls_restrained_S_all 0.995
_refine_ls_R_factor_all 0.0198
_refine_ls_R_factor_gt 0.0182
_refine_ls_shift/su_max 0.003
_refine_ls_shift/su_mean 0.000
_refine_ls_structure_factor_coef Fsqd
_refine_ls_weighting_details 'calc w=1/[\s^2^(Fo^2^)+(0.0200P)^2^+0.0000P] where P=(Fo^2^+2Fc^2^)/3'
_refine_ls_weighting_scheme calc
_refine_ls_wR_factor_gt 0.0382
_refine_ls_wR_factor_ref 0.0385
_reflns_number_gt 9073
_reflns_number_total 9488
_reflns_threshold_expression >2sigma(I)
_cod_data_source_file b708370j.txt
_cod_data_source_block bujor
_cod_original_sg_symbol_H-M Cc
_cod_database_code 7006034

loop_
_symmetry_equiv_pos_as_xyz
'x, y, z'
'x, -y, z+1/2'
'x+1/2, y+1/2, z'
'x+1/2, -y+1/2, z+1/2'

loop_
_atom_site_label
_atom_site_type_symbol
_atom_site_fract_x
_atom_site_fract_y
_atom_site_fract_z
_atom_site_U_iso_or_equiv
_atom_site_adp_type
_atom_site_occupancy
_atom_site_symmetry_multiplicity
_atom_site_calc_flag
_atom_site_refinement_flags
_atom_site_disorder_assembly
_atom_site_disorder_group
Te2 Te 1.016645(15) 0.125020(7) 0.577654(12) 0.02080(3) Uani 1 1 d . . .
Te1 Te 1.112712(15) 0.028293(6) 0.443872(12) 0.01910(3) Uani 1 1 d . . .
I2 I 0.848476(16) 0.054120(9) 0.674773(13) 0.02951(4) Uani 1 1 d . . .
I1 I 1.188968(19) 0.195448(8) 0.475575(15) 0.03402(5) Uani 1 1 d . . .
Se1 Se 1.19842(2) -0.046568(11) 0.325358(18) 0.01971(5) Uani 1 1 d . . .
P1 P 1.41943(6) -0.06014(3) 0.38465(4) 0.01576(11) Uani 1 1 d . . .
C1 C 1.4444(3) -0.08485(12) 0.51040(18) 0.0245(5) Uani 1 1 d . . .
H1 H 1.4064 -0.0514 0.5430 0.029 Uiso 1 1 calc R . .
C2 C 1.3620(3) -0.14109(14) 0.5230(2) 0.0359(7) Uani 1 1 d . . .
H2A H 1.4087 -0.1774 0.5080 0.043 Uiso 1 1 calc R . .
H2B H 1.2714 -0.1386 0.4798 0.043 Uiso 1 1 calc R . .
H2C H 1.3533 -0.1433 0.5892 0.043 Uiso 1 1 calc R . .
C3 C 1.5939(3) -0.09196(15) 0.5672(2) 0.0340(7) Uani 1 1 d . . .
H3A H 1.5966 -0.0980 0.6350 0.041 Uiso 1 1 calc R . .
H3B H 1.6450 -0.0553 0.5596 0.041 Uiso 1 1 calc R . .
H3C H 1.6347 -0.1270 0.5429 0.041 Uiso 1 1 calc R . .
C4 C 1.5143(3) 0.01324(11) 0.38350(19) 0.0208(5) Uani 1 1 d . . .
C5 C 1.4477(3) 0.05008(12) 0.2931(2) 0.0323(7) Uani 1 1 d . . .
H5A H 1.3534 0.0596 0.2940 0.039 Uiso 1 1 calc R . .
H5B H 1.4491 0.0262 0.2360 0.039 Uiso 1 1 calc R . .
H5C H 1.4985 0.0878 0.2921 0.039 Uiso 1 1 calc R . .
C6 C 1.5040(3) 0.05117(12) 0.4700(2) 0.0281(6) Uani 1 1 d . . .
H6A H 1.5479 0.0905 0.4672 0.034 Uiso 1 1 calc R . .
H6B H 1.5494 0.0300 0.5286 0.034 Uiso 1 1 calc R . .
H6C H 1.4080 0.0574 0.4696 0.034 Uiso 1 1 calc R . .
C7 C 1.6642(3) 0.00276(12) 0.3845(2) 0.0272(6) Uani 1 1 d . . .
H7A H 1.7111 0.0419 0.3881 0.033 Uiso 1 1 calc R . .
H7B H 1.6708 -0.0183 0.3259 0.033 Uiso 1 1 calc R . .
H7C H 1.7068 -0.0220 0.4401 0.033 Uiso 1 1 calc R . .
C8 C 1.4623(3) -0.11989(11) 0.30363(19) 0.0212(5) Uani 1 1 d . . .
C9 C 1.6056(3) -0.14589(12) 0.3432(2) 0.0292(6) Uani 1 1 d . . .
H9A H 1.6286 -0.1736 0.2962 0.035 Uiso 1 1 calc R . .
H9B H 1.6078 -0.1680 0.4026 0.035 Uiso 1 1 calc R . .
H9C H 1.6718 -0.1127 0.3561 0.035 Uiso 1 1 calc R . .
C10 C 1.3597(3) -0.17251(12) 0.2951(2) 0.0307(6) Uani 1 1 d . . .
H10A H 1.2668 -0.1565 0.2758 0.037 Uiso 1 1 calc R . .
H10B H 1.3724 -0.1930 0.3570 0.037 Uiso 1 1 calc R . .
H10C H 1.3746 -0.2015 0.2470 0.037 Uiso 1 1 calc R . .
C11 C 1.4529(3) -0.09322(13) 0.2036(2) 0.0277(6) Uani 1 1 d . . .
H11A H 1.5257 -0.0635 0.2069 0.033 Uiso 1 1 calc R . .
H11B H 1.3645 -0.0734 0.1808 0.033 Uiso 1 1 calc R . .
H11C H 1.4625 -0.1258 0.1595 0.033 Uiso 1 1 calc R . .
C12 C 1.0570(3) -0.04670(11) 0.51804(19) 0.0196(5) Uani 1 1 d . . .
C13 C 0.9683(2) -0.09088(11) 0.47067(18) 0.0194(5) Uani 1 1 d . . .
H13 H 0.9266 -0.0865 0.4046 0.023 Uiso 1 1 calc R . .
C14 C 0.9408(3) -0.14157(12) 0.5203(2) 0.0238(5) Uani 1 1 d . . .
H14 H 0.8807 -0.1718 0.4875 0.029 Uiso 1 1 calc R . .
C15 C 0.9997(3) -0.14869(12) 0.6170(2) 0.0249(5) Uani 1 1 d . . .
C16 C 1.0852(3) -0.10360(13) 0.6636(2) 0.0288(6) Uani 1 1 d . . .
H16 H 1.1240 -0.1072 0.7302 0.035 Uiso 1 1 calc R . .
C17 C 1.1155(3) -0.05318(12) 0.6148(2) 0.0264(5) Uani 1 1 d . . .
H17 H 1.1762 -0.0232 0.6477 0.032 Uiso 1 1 calc R . .
C18 C 0.9705(4) -0.20387(13) 0.6697(2) 0.0381(7) Uani 1 1 d . . .
H18A H 1.0223 -0.2383 0.6540 0.046 Uiso 1 1 calc R . .
H18B H 0.8731 -0.2130 0.6509 0.046 Uiso 1 1 calc R . .
H18C H 0.9972 -0.1963 0.7386 0.046 Uiso 1 1 calc R . .
C19 C 0.8401(3) 0.16413(11) 0.4858(2) 0.0233(5) Uani 1 1 d . . .
C20 C 0.7494(3) 0.19504(13) 0.5261(2) 0.0295(6) Uani 1 1 d . . .
H20 H 0.7645 0.1982 0.5935 0.035 Uiso 1 1 calc R . .
C21 C 0.6343(3) 0.22183(13) 0.4663(2) 0.0365(7) Uani 1 1 d . . .
H21 H 0.5714 0.2429 0.4940 0.044 Uiso 1 1 calc R . .
C22 C 0.6108(3) 0.21808(12) 0.3681(2) 0.0310(6) Uani 1 1 d . . .
C23 C 0.7039(3) 0.18712(12) 0.3291(2) 0.0294(6) Uani 1 1 d . . .
H23 H 0.6896 0.1845 0.2616 0.035 Uiso 1 1 calc R . .
C24 C 0.8186(3) 0.15977(12) 0.3874(2) 0.0258(5) Uani 1 1 d . . .
H24 H 0.8812 0.1384 0.3599 0.031 Uiso 1 1 calc R . .
C25 C 0.4866(3) 0.24845(17) 0.3044(3) 0.0476(9) Uani 1 1 d . . .
H25A H 0.4046 0.2355 0.3239 0.057 Uiso 1 1 calc R . .
H25B H 0.4795 0.2368 0.2378 0.057 Uiso 1 1 calc R . .
H25C H 0.4960 0.2926 0.3107 0.057 Uiso 1 1 calc R . .

loop_
_atom_site_aniso_label
_atom_site_aniso_U_11
_atom_site_aniso_U_22
_atom_site_aniso_U_33
_atom_site_aniso_U_23
_atom_site_aniso_U_13
_atom_site_aniso_U_12
Te2 0.01877(7) 0.02126(7) 0.02184(8) -0.00266(6) 0.00375(5) 0.00018(6)
Te1 0.01807(7) 0.01726(7) 0.02286(8) 0.00256(7) 0.00658(6) 0.00077(6)
I2 0.01899(7) 0.04888(11) 0.02068(8) 0.00439(8) 0.00473(6) -0.00306(7)
I1 0.02886(9) 0.02636(8) 0.04504(12) 0.01029(8) 0.00520(8) -0.00750(7)
Se1 0.01653(11) 0.02397(12) 0.01849(12) -0.00119(9) 0.00385(9) 0.00168(9)
P1 0.0163(3) 0.0158(3) 0.0153(3) -0.0003(2) 0.0041(2) -0.0001(2)
C1 0.0268(13) 0.0305(13) 0.0169(12) 0.0054(10) 0.0067(10) 0.0030(10)
C2 0.0379(16) 0.0362(15) 0.0365(17) 0.0167(13) 0.0146(13) 0.0029(12)
C3 0.0296(15) 0.0489(18) 0.0212(14) 0.0076(12) 0.0015(11) 0.0057(13)
C4 0.0200(11) 0.0183(11) 0.0232(13) -0.0015(9) 0.0037(9) -0.0036(9)
C5 0.0388(16) 0.0204(12) 0.0328(16) 0.0092(11) -0.0010(12) -0.0058(11)
C6 0.0211(12) 0.0254(13) 0.0369(16) -0.0124(11) 0.0055(11) -0.0021(10)
C7 0.0218(12) 0.0277(14) 0.0341(15) -0.0047(11) 0.0109(10) -0.0069(10)
C8 0.0214(11) 0.0193(11) 0.0234(13) -0.0058(9) 0.0062(9) 0.0012(9)
C9 0.0258(13) 0.0233(12) 0.0382(16) -0.0041(11) 0.0069(11) 0.0058(10)
C10 0.0314(14) 0.0195(12) 0.0417(17) -0.0093(12) 0.0096(12) -0.0039(10)
C11 0.0294(14) 0.0321(14) 0.0230(14) -0.0055(11) 0.0086(11) 0.0021(11)
C12 0.0199(11) 0.0181(11) 0.0220(13) 0.0003(9) 0.0075(9) 0.0031(9)
C13 0.0167(11) 0.0222(11) 0.0181(12) 0.0027(9) 0.0018(9) 0.0022(9)
C14 0.0213(12) 0.0231(12) 0.0271(14) -0.0009(10) 0.0056(10) -0.0049(9)
C15 0.0286(13) 0.0233(12) 0.0241(13) 0.0033(10) 0.0091(10) -0.0003(10)
C16 0.0395(15) 0.0293(14) 0.0162(13) 0.0023(10) 0.0039(11) -0.0039(12)
C17 0.0315(14) 0.0253(13) 0.0211(13) -0.0029(10) 0.0039(10) -0.0065(10)
C18 0.056(2) 0.0286(15) 0.0311(17) 0.0044(12) 0.0125(14) -0.0121(14)
C19 0.0225(12) 0.0200(12) 0.0256(14) -0.0013(10) 0.0022(10) -0.0002(9)
C20 0.0298(14) 0.0277(13) 0.0302(15) -0.0033(11) 0.0057(11) 0.0080(11)
C21 0.0318(16) 0.0331(15) 0.044(2) -0.0005(13) 0.0085(13) 0.0108(12)
C22 0.0250(14) 0.0239(13) 0.0411(18) 0.0060(12) 0.0021(12) -0.0009(10)
C23 0.0304(14) 0.0282(13) 0.0267(14) 0.0048(11) 0.0009(11) -0.0060(11)
C24 0.0229(13) 0.0240(12) 0.0301(14) 0.0009(11) 0.0055(10) -0.0033(10)
C25 0.0368(18) 0.050(2) 0.050(2) 0.0133(17) -0.0018(16) 0.0133(15)

loop_
_atom_type_symbol
_atom_type_description
_atom_type_scat_dispersion_real
_atom_type_scat_dispersion_imag
_atom_type_scat_source
C C 0.0033 0.0016 'International Tables Vol C Tables 4.2.6.8 and 6.1.1.4'
H H 0.0000 0.0000 'International Tables Vol C Tables 4.2.6.8 and 6.1.1.4'
P P 0.1023 0.0942 'International Tables Vol C Tables 4.2.6.8 and 6.1.1.4'
Se Se -0.0929 2.2259 'International Tables Vol C Tables 4.2.6.8 and 6.1.1.4'
Te Te -0.5308 1.6751 'International Tables Vol C Tables 4.2.6.8 and 6.1.1.4'
I I -0.4742 1.8119 'International Tables Vol C Tables 4.2.6.8 and 6.1.1.4'

loop_
_geom_angle_atom_site_label_1
_geom_angle_atom_site_label_2
_geom_angle_atom_site_label_3
_geom_angle
_geom_angle_site_symmetry_1
_geom_angle_site_symmetry_3
_geom_angle_publ_flag
C19 Te2 I2 90.93(7) . . ?
C19 Te2 I1 89.15(7) . . ?
I2 Te2 I1 178.818(8) . . ?
C19 Te2 Te1 103.12(7) . . ?
I2 Te2 Te1 103.225(7) . . ?
I1 Te2 Te1 75.611(7) . . ?
C12 Te1 Se1 90.28(7) . . ?
C12 Te1 Te2 93.59(7) . . ?
Se1 Te1 Te2 176.135(9) . . ?
P1 Se1 Te1 106.791(19) . . ?
P1 Se1 I2 163.673(19) . 2_554 ?
Te1 Se1 I2 89.533(8) . 2_554 ?
P1 Se1 Te2 119.576(19) . 2_554 ?
Te1 Se1 Te2 133.577(9) . 2_554 ?
I2 Se1 Te2 44.133(5) 2_554 2_554 ?
C1 P1 C8 113.78(12) . . ?
C1 P1 C4 108.07(12) . . ?
C8 P1 C4 113.86(12) . . ?
C1 P1 Se1 107.93(9) . . ?
C8 P1 Se1 102.47(8) . . ?
C4 P1 Se1 110.49(8) . . ?
C2 C1 C3 110.3(2) . . ?
C2 C1 P1 113.8(2) . . ?
C3 C1 P1 115.87(19) . . ?
C6 C4 C7 109.6(2) . . ?
C6 C4 C5 107.4(2) . . ?
C7 C4 C5 108.7(2) . . ?
C6 C4 P1 109.31(19) . . ?
C7 C4 P1 112.07(17) . . ?
C5 C4 P1 109.74(17) . . ?
C11 C8 C9 109.5(2) . . ?
C11 C8 C10 108.8(2) . . ?
C9 C8 C10 107.8(2) . . ?
C11 C8 P1 109.95(17) . . ?
C9 C8 P1 111.58(18) . . ?
C10 C8 P1 109.13(18) . . ?
C17 C12 C13 119.6(2) . . ?
C17 C12 Te1 119.12(19) . . ?
C13 C12 Te1 121.25(19) . . ?
C12 C13 C14 119.8(2) . . ?
C15 C14 C13 121.1(2) . . ?
C16 C15 C14 118.4(2) . . ?
C16 C15 C18 120.9(3) . . ?
C14 C15 C18 120.7(3) . . ?
C15 C16 C17 121.2(3) . . ?
C12 C17 C16 119.9(2) . . ?
C20 C19 C24 120.4(3) . . ?
C20 C19 Te2 118.9(2) . . ?
C24 C19 Te2 120.7(2) . . ?
C19 C20 C21 119.3(3) . . ?
C22 C21 C20 121.3(3) . . ?
C21 C22 C23 118.5(3) . . ?
C21 C22 C25 120.5(3) . . ?
C23 C22 C25 121.0(3) . . ?
C22 C23 C24 121.0(3) . . ?
C19 C24 C23 119.5(3) . . ?

loop_
_geom_bond_atom_site_label_1
_geom_bond_atom_site_label_2
_geom_bond_distance
_geom_bond_site_symmetry_2
_geom_bond_publ_flag
Te2 C19 2.137(3) . ?
Te2 I2 2.9037(3) . ?
Te2 I1 2.9725(3) . ?
Te2 Te1 3.1788(2) . ?
Te1 C12 2.118(2) . ?
Te1 Se1 2.6644(3) . ?
Se1 P1 2.2169(6) . ?
Se1 I2 3.6916(4) 2_554 ?
Se1 Te2 3.9999(4) 2_554 ?
P1 C1 1.851(3) . ?
P1 C8 1.879(2) . ?
P1 C4 1.885(2) . ?
C1 C2 1.530(4) . ?
C1 C3 1.547(4) . ?
C4 C6 1.525(4) . ?
C4 C7 1.531(4) . ?
C4 C5 1.547(4) . ?
C8 C11 1.538(4) . ?
C8 C9 1.538(4) . ?
C8 C10 1.543(4) . ?
C12 C17 1.386(4) . ?
C12 C13 1.390(4) . ?
C13 C14 1.391(4) . ?
C14 C15 1.388(4) . ?
C15 C16 1.383(4) . ?
C15 C18 1.501(4) . ?
C16 C17 1.389(4) . ?
C19 C20 1.377(4) . ?
C19 C24 1.386(4) . ?
C20 C21 1.403(4) . ?
C21 C22 1.381(5) . ?
C22 C23 1.386(4) . ?
C22 C25 1.524(4) . ?
C23 C24 1.398(4) . ?

loop_
_geom_torsion_atom_site_label_1
_geom_torsion_atom_site_label_2
_geom_torsion_atom_site_label_3
_geom_torsion_atom_site_label_4
_geom_torsion
_geom_torsion_site_symmetry_1
_geom_torsion_site_symmetry_2
_geom_torsion_site_symmetry_3
_geom_torsion_site_symmetry_4
_geom_torsion_publ_flag
C19 Te2 Te1 C12 -109.85(10) . . . . ?
I2 Te2 Te1 C12 -15.73(7) . . . . ?
I1 Te2 Te1 C12 164.48(7) . . . . ?
C19 Te2 Te1 Se1 71.16(15) . . . . ?
I2 Te2 Te1 Se1 165.29(12) . . . . ?
I1 Te2 Te1 Se1 -14.51(13) . . . . ?
C12 Te1 Se1 P1 -93.81(7) . . . . ?
Te2 Te1 Se1 P1 85.17(13) . . . . ?
C12 Te1 Se1 I2 85.88(7) . . . 2_554 ?
Te2 Te1 Se1 I2 -95.13(13) . . . 2_554 ?
C12 Te1 Se1 Te2 89.00(7) . . . 2_554 ?
Te2 Te1 Se1 Te2 -92.01(13) . . . 2_554 ?
Te1 Se1 P1 C1 53.34(9) . . . . ?
I2 Se1 P1 C1 -125.56(11) 2_554 . . . ?
Te2 Se1 P1 C1 -129.00(9) 2_554 . . . ?
Te1 Se1 P1 C8 173.71(8) . . . . ?
I2 Se1 P1 C8 -5.19(12) 2_554 . . . ?
Te2 Se1 P1 C8 -8.63(9) 2_554 . . . ?
Te1 Se1 P1 C4 -64.63(9) . . . . ?
I2 Se1 P1 C4 116.47(10) 2_554 . . . ?
Te2 Se1 P1 C4 113.03(9) 2_554 . . . ?
C8 P1 C1 C2 -57.8(2) . . . . ?
C4 P1 C1 C2 174.7(2) . . . . ?
Se1 P1 C1 C2 55.2(2) . . . . ?
C8 P1 C1 C3 71.6(2) . . . . ?
C4 P1 C1 C3 -55.9(2) . . . . ?
Se1 P1 C1 C3 -175.4(2) . . . . ?
C1 P1 C4 C6 -36.6(2) . . . . ?
C8 P1 C4 C6 -164.04(17) . . . . ?
Se1 P1 C4 C6 81.30(18) . . . . ?
C1 P1 C4 C7 85.1(2) . . . . ?
C8 P1 C4 C7 -42.3(2) . . . . ?
Se1 P1 C4 C7 -156.99(17) . . . . ?
C1 P1 C4 C5 -154.1(2) . . . . ?
C8 P1 C4 C5 78.5(2) . . . . ?
Se1 P1 C4 C5 -36.2(2) . . . . ?
C1 P1 C8 C11 -174.08(17) . . . . ?
C4 P1 C8 C11 -49.6(2) . . . . ?
Se1 P1 C8 C11 69.69(18) . . . . ?
C1 P1 C8 C9 -52.4(2) . . . . ?
C4 P1 C8 C9 72.0(2) . . . . ?
Se1 P1 C8 C9 -168.66(17) . . . . ?
C1 P1 C8 C10 66.6(2) . . . . ?
C4 P1 C8 C10 -168.91(18) . . . . ?
Se1 P1 C8 C10 -49.58(19) . . . . ?
Se1 Te1 C12 C17 121.1(2) . . . . ?
Te2 Te1 C12 C17 -58.8(2) . . . . ?
Se1 Te1 C12 C13 -55.72(19) . . . . ?
Te2 Te1 C12 C13 124.35(19) . . . . ?
C17 C12 C13 C14 -1.1(4) . . . . ?
Te1 C12 C13 C14 175.78(19) . . . . ?
C12 C13 C14 C15 0.6(4) . . . . ?
C13 C14 C15 C16 1.0(4) . . . . ?
C13 C14 C15 C18 -179.3(3) . . . . ?
C14 C15 C16 C17 -2.0(4) . . . . ?
C18 C15 C16 C17 178.3(3) . . . . ?
C13 C12 C17 C16 0.0(4) . . . . ?
Te1 C12 C17 C16 -176.9(2) . . . . ?
C15 C16 C17 C12 1.5(4) . . . . ?
I2 Te2 C19 C20 57.6(2) . . . . ?
I1 Te2 C19 C20 -123.6(2) . . . . ?
Te1 Te2 C19 C20 161.4(2) . . . . ?
I2 Te2 C19 C24 -123.9(2) . . . . ?
I1 Te2 C19 C24 54.9(2) . . . . ?
Te1 Te2 C19 C24 -20.1(2) . . . . ?
C24 C19 C20 C21 0.4(4) . . . . ?
Te2 C19 C20 C21 178.9(2) . . . . ?
C19 C20 C21 C22 -0.4(5) . . . . ?
C20 C21 C22 C23 -0.1(5) . . . . ?
C20 C21 C22 C25 -178.9(3) . . . . ?
C21 C22 C23 C24 0.5(4) . . . . ?
C25 C22 C23 C24 179.4(3) . . . . ?
C20 C19 C24 C23 0.1(4) . . . . ?
Te2 C19 C24 C23 -178.36(19) . . . . ?
C22 C23 C24 C19 -0.6(4) . . . . ?
